data_1576779
loop_
_publ_author_name
'Jori, Nadir'
'Corona, Helena'
'Soto, Enrique'
'Fern&#xe1;ndez, Israel'
'Campos, Jes&#xfa;s'

_publ_section_title
;
 Metal-metal <i>vs.</i> metal-ligand cooperation in iron-mediated
 activation and catalytic reduction of nitrous oxide and nitrobenzene.
;
_journal_issue 18
_journal_name_full 'Chemical science'
_journal_page_first 9018
_journal_page_last 9026
_journal_paper_doi 10.1039/d5sc07656k
_journal_volume 17
_journal_year 2026
_chemical_formula_moiety 'C20 H39 Fe N2 P2, C32 H12 B F24'
_chemical_formula_sum 'C52 H51 B F24 Fe N2 P2'
_chemical_formula_weight 1288.54
_chemical_name_systematic C52H51BF24FeN2P2
_chemical_properties_physical Air-sensitive,Oxygen-sensitive
_space_group_crystal_system triclinic
_space_group_IT_number 2
_space_group_name_Hall '-P 1'
_space_group_name_H-M_alt 'P -1'
_atom_sites_solution_hydrogens geom
_audit_creation_date 2025-07-22
_audit_creation_method
;
Olex2 1.5
(compiled 2025.07.13 svn.rb7424aed for OlexSys, GUI svn.r7308)
;
_audit_update_record
;
2025-07-23 deposited with the CCDC.	2026-03-02 downloaded from the CCDC.
;
_cell_angle_alpha 96.758(2)
_cell_angle_beta 90.524(2)
_cell_angle_gamma 96.518(2)
_cell_formula_units_Z 2
_cell_length_a 12.3633(7)
_cell_length_b 12.7575(7)
_cell_length_c 18.6259(11)
_cell_measurement_reflns_used 9499
_cell_measurement_temperature 193.00
_cell_measurement_theta_max 26.05
_cell_measurement_theta_min 2.18
_cell_volume 2897.7(3)
_computing_molecular_graphics 'Olex2 1.5 (Dolomanov et al., 2009)'
_computing_publication_material 'Olex2 1.5 (Dolomanov et al., 2009)'
_computing_structure_refinement 'SHELXL 2019/3 (Sheldrick, 2015)'
_diffrn_ambient_temperature 193.00
_diffrn_measured_fraction_theta_full 0.999
_diffrn_measured_fraction_theta_max 0.997
_diffrn_measurement_device_type D8Quest_IIQ
_diffrn_measurement_method '\f and \w scans'
_diffrn_radiation_type MoK\a
_diffrn_radiation_wavelength 0.71073
_diffrn_reflns_av_R_equivalents 0.0976
_diffrn_reflns_av_unetI/netI 0.0448
_diffrn_reflns_Laue_measured_fraction_full 0.999
_diffrn_reflns_Laue_measured_fraction_max 0.997
_diffrn_reflns_limit_h_max 15
_diffrn_reflns_limit_h_min -15
_diffrn_reflns_limit_k_max 16
_diffrn_reflns_limit_k_min -16
_diffrn_reflns_limit_l_max 23
_diffrn_reflns_limit_l_min -23
_diffrn_reflns_number 122997
_diffrn_reflns_point_group_measured_fraction_full 0.999
_diffrn_reflns_point_group_measured_fraction_max 0.997
_diffrn_reflns_theta_full 25.242
_diffrn_reflns_theta_max 27.175
_diffrn_reflns_theta_min 2.012
_exptl_absorpt_coefficient_mu 0.429
_exptl_absorpt_correction_T_max 0.7455
_exptl_absorpt_correction_T_min 0.6411
_exptl_absorpt_correction_type multi-scan
_exptl_absorpt_process_details
;
SADABS-2016/2 (Bruker,2016/2) was used for absorption correction.
wR2(int) was 0.1136 before and 0.0735 after correction.
The Ratio of minimum to maximum transmission is 0.8600.
The \l/2 correction factor is Not present.
;
_exptl_crystal_colour 'metallic light red'
_exptl_crystal_colour_lustre metallic
_exptl_crystal_colour_modifier light
_exptl_crystal_colour_primary red
_exptl_crystal_density_diffrn 1.477
_exptl_crystal_description plate
_exptl_crystal_F_000 1308
_exptl_crystal_size_max 0.1
_exptl_crystal_size_mid 0.1
_exptl_crystal_size_min 0.1
_refine_diff_density_max 2.383
_refine_diff_density_min -1.135
_refine_diff_density_rms 0.092
_refine_ls_extinction_method none
_refine_ls_goodness_of_fit_ref 1.024
_refine_ls_hydrogen_treatment constr
_refine_ls_matrix_type full
_refine_ls_number_parameters 845
_refine_ls_number_reflns 12852
_refine_ls_number_restraints 243
_refine_ls_restrained_S_all 1.043
_refine_ls_R_factor_all 0.1312
_refine_ls_R_factor_gt 0.0940
_refine_ls_shift/su_max 0.001
_refine_ls_shift/su_mean 0.000
_refine_ls_structure_factor_coef Fsqd
_refine_ls_weighting_details 'w=1/[\s^2^(Fo^2^)+(0.1372P)^2^+7.2365P] where P=(Fo^2^+2Fc^2^)/3'
_refine_ls_weighting_scheme calc
_refine_ls_wR_factor_gt 0.2508
_refine_ls_wR_factor_ref 0.2862
_reflns_Friedel_coverage 0.000
_reflns_number_gt 8708
_reflns_number_total 12852
_reflns_threshold_expression 'I > 2\s(I)'
_cod_data_source_file d5sc07656k2.cif
_cod_data_source_block complex2
_cod_depositor_comments 'Adding full bibliography for 1576777--1576784.cif.'
_cod_database_code 1576779
_shelx_shelxl_version_number 2019/3
_shelx_space_group_comment
;
The symmetry employed for this shelxl refinement is uniquely defined
by the following loop, which should always be used as a source of
symmetry information in preference to the above space-group names.
They are only intended as comments.
;
_shelx_estimated_absorpt_t_max 0.958
_shelx_estimated_absorpt_t_min 0.958
_olex2_refinement_description
;
1. Fixed Uiso
 At 1.2 times of:
  All C(H) groups, All C(H,H) groups
 At 1.5 times of:
  All C(H,H,H) groups
2. Restrained distances
 C15-P1
 1.89 with sigma of 0.00002
 C16-C15
 1.51 with sigma of 0.005
 P1-Fe1
 2.25 with sigma of 0.0005
 C52-F23
 1.3 with sigma of 0.02
 C52-F22A
 1.3 with sigma of 0.02
 C52-F24
 1.3 with sigma of 0.02
 C52-F23A
 1.3 with sigma of 0.02
 C52-F22
 1.3 with sigma of 0.02
 C52-F24A
 1.3 with sigma of 0.02
 C19-C20
 1.53 with sigma of 0.02
 P1-C15 \\sim P2-C16
 with sigma of 0.001
 P2-C17 \\sim P2-C19
 with sigma of 0.02
 P2-C18 \\sim P2-C20
 with sigma of 0.02
 P1-C11 \\sim P1-C13
 with sigma of 0.01
 F22-F23 \\sim F23-F24 \\sim F24-F22
 with sigma of 0.02
 P1-C12 \\sim P1-C14
 with sigma of 0.01
 C35-F8 \\sim C35-F8A
 with sigma of 0.02
 F22A-F23A \\sim F23A-F24A \\sim F24A-F22A
 with sigma of 0.02
 C52-F22 \\sim C52-F23 \\sim C52-F24
 with sigma of 0.02
 C52-F22A \\sim C52-F23A \\sim C52-F24A
 with sigma of 0.02
 F20-C51 \\sim F20A-C51
 with sigma of 0.02
 C35-F9 \\sim C35-F9A
 with sigma of 0.02
 C51-F21 \\sim C51-F21A
 with sigma of 0.02
 C51-F19 \\sim C51-F19A
 with sigma of 0.02
 C35-F7 \\sim C35-F7A
 with sigma of 0.02
 F17-C44 \\sim F17A-C44
 with sigma of 0.02
 C47-F20 \\sim C47-F20A \\sim C47-F21 \\sim C47-F21A \\sim C47-F19 \\sim
C47-F19A
 with sigma of 0.04
 F16-C44 \\sim F16A-C44
 with sigma of 0.02
 F20-F21 \\sim F20A-F21A
 with sigma of 0.04
 F20-F19 \\sim F20A-F19A
 with sigma of 0.04
 C44-F18 \\sim C44-F18A
 with sigma of 0.02
 F21-F19 \\sim F21A-F19A
 with sigma of 0.04
 C41-F17 \\sim C41-F17A
 with sigma of 0.04
 C41-F16 \\sim C41-F16A
 with sigma of 0.04
 C51-F19 \\sim C51-F20 \\sim C51-F21
 with sigma of 0.02
 C41-F18 \\sim C41-F18A
 with sigma of 0.04
 C51-F19A \\sim C51-F20A \\sim C51-F21A
 with sigma of 0.02
 F19-F20 \\sim F20-F21 \\sim F21-F19
 with sigma of 0.02
 F17-F16 \\sim F17A-F16A
 with sigma of 0.04
 F17-F18 \\sim F17A-F18A
 with sigma of 0.04
 F19A-F20A \\sim F20A-F21A \\sim F21A-F19A
 with sigma of 0.02
 F16-F18 \\sim F16A-F18A
 with sigma of 0.04
 C44-F16 \\sim C44-F17 \\sim C44-F18
 with sigma of 0.02
 C44-F16A \\sim C44-F17A \\sim C44-F18A
 with sigma of 0.02
 F16-F17 \\sim F17-F18 \\sim F18-F16
 with sigma of 0.02
 F16A-F17A \\sim F17A-F18A \\sim F18A-F16A
 with sigma of 0.02
3. Rigid bond restraints
 N2, N1
 with sigma for 1-2 distances of 0.005 and sigma for 1-3 distances of 0.005
 P2, C19, C20
 with sigma for 1-2 distances of 0.01 and sigma for 1-3 distances of 0.01
 Fe1, P1
 with sigma for 1-2 distances of 0.001 and sigma for 1-3 distances of 0.001
 C52, F23A, F23, F24A, F22, F22A, F24
 with sigma for 1-2 distances of 0.01 and sigma for 1-3 distances of 0.01
4. Uiso/Uaniso restraints and constraints
N2 \\sim N1: within 1.7A with sigma of 0.01 and sigma for terminal atoms of
0.02 within 1.7A
P2 \\sim C19 \\sim C20: within 1.7A with sigma of 0.04 and sigma for terminal
atoms of 0.08 within 1.7A
Fe1 \\sim P1: within 1.7A with sigma of 0.005 and sigma for terminal atoms of
0.01 within 1.7A
C52 \\sim F23 \\sim F22A \\sim F24 \\sim F23A \\sim F24A \\sim F22: within 1.7A
with sigma of 0.02 and sigma for terminal atoms of 0.04 within 1.7A
5. Rigid body (RIGU) restrains
 Fe1, P2, C16, C15, P1
 with sigma for 1-2 distances of 0.001 and sigma for 1-3 distances of 0.001
 C52, F23, F22A, F23A, F24, F22, F24A
 with sigma for 1-2 distances of 0.004 and sigma for 1-3 distances of 0.004
6. Others
 Sof(F7A)=Sof(F8A)=Sof(F9A)=1-FVAR(1)
 Sof(F8)=Sof(F9)=Sof(F7)=FVAR(1)
 Sof(F18A)=Sof(F16A)=Sof(F17A)=1-FVAR(2)
 Sof(F17)=Sof(F16)=Sof(F18)=FVAR(2)
 Sof(F21A)=Sof(F20A)=Sof(F19A)=1-FVAR(3)
 Sof(F20)=Sof(F21)=Sof(F19)=FVAR(3)
 Sof(F22A)=Sof(F23A)=Sof(F24A)=1-FVAR(4)
 Sof(F24)=Sof(F22)=Sof(F23)=FVAR(4)
7.a Secondary CH2 refined with riding coordinates:
 C17(H17A,H17B), C11(H11A,H11B), C16(H16A,H16B), C15(H15A,H15B), C13(H13A,
 H13B), C19(H19A,H19B)
7.b Aromatic/amide H refined with riding coordinates:
 C42(H42), C34(H34), C38(H38), C30(H30), C22(H22), C40(H40), C32(H32),
 C46(H46), C50(H50), C26(H26), C24(H24), C48(H48)
7.c Idealised Me refined as rotating group:
 C8(H8A,H8B,H8C), C6(H6A,H6B,H6C), C10(H10A,H10B,H10C), C9(H9A,H9B,H9C),
 C7(H7A,H7B,H7C), C18(H18A,H18B,H18C), C12(H12A,H12B,H12C), C20(H20A,H20B,H20C),
  C14(H14A,H14B,H14C)
;
_olex2_submission_special_instructions 'No special instructions were received'

loop_
_space_group_symop_operation_xyz
'x, y, z'
'-x, -y, -z'

loop_
_atom_site_label
_atom_site_type_symbol
_atom_site_fract_x
_atom_site_fract_y
_atom_site_fract_z
_atom_site_U_iso_or_equiv
_atom_site_adp_type
_atom_site_occupancy
_atom_site_site_symmetry_order
_atom_site_calc_flag
_atom_site_refinement_flags_posn
_atom_site_refinement_flags_adp
_atom_site_refinement_flags_occupancy
_atom_site_disorder_assembly
_atom_site_disorder_group
Fe1 Fe 0.84833(5) 0.04668(5) 0.73633(4) 0.0473(2) Uani 1 1 d D U . . .
P2 P 0.97402(13) -0.06680(12) 0.71187(11) 0.0726(5) Uani 1 1 d D U . . .
P1 P 0.97669(5) 0.13816(11) 0.81267(6) 0.0725(5) Uani 1 1 d D U . . .
F14 F 0.2031(3) 0.3612(3) 0.12982(18) 0.0776(10) Uani 1 1 d . . . . .
F15 F 0.2224(4) 0.5273(3) 0.1409(2) 0.0847(12) Uani 1 1 d . . . . .
F12 F 1.0063(3) 0.6275(4) 0.4545(2) 0.0887(12) Uani 1 1 d . . . . .
F10 F 1.0373(3) 0.5869(4) 0.3439(2) 0.0942(14) Uani 1 1 d . . . . .
F6 F 0.5138(4) 0.0498(3) 0.1240(3) 0.1021(15) Uani 1 1 d . . . . .
F5 F 0.6791(3) 0.0357(4) 0.1349(3) 0.1135(19) Uani 1 1 d . . . . .
F13 F 0.1011(3) 0.4454(5) 0.20067(19) 0.1012(16) Uani 1 1 d . . . . .
F11 F 0.9698(3) 0.4698(3) 0.4076(3) 0.0969(14) Uani 1 1 d . . . . .
C42 C 0.4388(3) 0.4628(3) 0.3463(2) 0.0339(8) Uani 1 1 d . . . . .
H42 H 0.491437 0.469352 0.384492 0.041 Uiso 1 1 calc R U . . .
C41 C 0.3302(3) 0.4646(3) 0.3633(2) 0.0362(9) Uani 1 1 d D . . . .
C37 C 0.4741(3) 0.4517(3) 0.2747(2) 0.0319(8) Uani 1 1 d . . . . .
C29 C 0.6804(3) 0.5287(3) 0.3125(2) 0.0307(8) Uani 1 1 d . . . . .
C34 C 0.7853(3) 0.5116(3) 0.3341(2) 0.0351(8) Uani 1 1 d . . . . .
H34 H 0.809911 0.444438 0.320232 0.042 Uiso 1 1 calc R U . . .
C39 C 0.2841(3) 0.4482(3) 0.2386(2) 0.0356(8) Uani 1 1 d . . . . .
C38 C 0.3923(3) 0.4433(3) 0.2214(2) 0.0340(8) Uani 1 1 d . . . . .
H38 H 0.411389 0.434046 0.171919 0.041 Uiso 1 1 calc R U . . .
C30 C 0.6506(3) 0.6291(3) 0.3343(2) 0.0327(8) Uani 1 1 d . . . . .
H30 H 0.580300 0.644276 0.320877 0.039 Uiso 1 1 calc R U . . .
C31 C 0.7194(3) 0.7079(3) 0.3748(2) 0.0357(8) Uani 1 1 d . . . . .
C22 C 0.6338(4) 0.2914(3) 0.3430(3) 0.0409(9) Uani 1 1 d . . . . .
H22 H 0.646858 0.347036 0.381760 0.049 Uiso 1 1 calc R U . . .
C45 C 0.6399(3) 0.4659(4) 0.1781(2) 0.0388(9) Uani 1 1 d . . . . .
C33 C 0.8539(3) 0.5899(4) 0.3750(2) 0.0379(9) Uani 1 1 d . . . . .
C40 C 0.2511(3) 0.4589(3) 0.3095(2) 0.0377(9) Uani 1 1 d . . . . .
H40 H 0.176716 0.462232 0.320944 0.045 Uiso 1 1 calc R U . . .
C32 C 0.8221(4) 0.6897(4) 0.3959(2) 0.0403(9) Uani 1 1 d . . . . .
H32 H 0.869465 0.743485 0.423753 0.048 Uiso 1 1 calc R U . . .
C21 C 0.6158(3) 0.3179(3) 0.2739(2) 0.0398(9) Uani 1 1 d . . . . .
C46 C 0.6016(4) 0.5466(4) 0.1452(2) 0.0438(10) Uani 1 1 d . . . . .
H46 H 0.547559 0.584816 0.168586 0.053 Uiso 1 1 calc R U . . .
C50 C 0.7221(4) 0.4152(4) 0.1426(2) 0.0488(11) Uani 1 1 d . . . . .
H50 H 0.752434 0.360866 0.164155 0.059 Uiso 1 1 calc R U . . .
F17 F 0.3724(3) 0.4865(8) 0.4875(2) 0.127(4) Uani 0.832(10) 1 d D . P A 1
F3 F 0.6006(6) 0.2215(4) 0.4805(3) 0.139(2) Uani 1 1 d . . . . .
F4 F 0.5634(5) -0.0552(3) 0.1925(3) 0.1251(19) Uani 1 1 d . . . . .
C23 C 0.6335(4) 0.1874(4) 0.3580(3) 0.0500(11) Uani 1 1 d . . . . .
F24 F 0.9273(12) 0.3746(16) 0.0862(8) 0.097(4) Uani 0.51(2) 1 d D U P B 1
C25 C 0.6007(4) 0.1264(4) 0.2340(3) 0.0527(13) Uani 1 1 d . . . . .
C26 C 0.5982(4) 0.2318(4) 0.2193(3) 0.0472(11) Uani 1 1 d . . . . .
H26 H 0.584121 0.244913 0.171135 0.057 Uiso 1 1 calc R U . . .
F16 F 0.2352(5) 0.5482(6) 0.4578(2) 0.122(3) Uani 0.832(10) 1 d D . P A 1
C44 C 0.2961(4) 0.4709(4) 0.4405(3) 0.0544(13) Uani 1 1 d D . . . .
C24 C 0.6177(4) 0.1037(4) 0.3029(3) 0.0559(13) Uani 1 1 d . . . . .
H24 H 0.618757 0.032447 0.312734 0.067 Uiso 1 1 calc R U . . .
C43 C 0.2023(4) 0.4455(4) 0.1784(3) 0.0504(11) Uani 1 1 d . . . . .
C47 C 0.6399(4) 0.5739(4) 0.0782(3) 0.0525(12) Uani 1 1 d D . . . .
F2 F 0.6194(7) 0.0676(4) 0.4440(3) 0.146(3) Uani 1 1 d . . . . .
C3 C 0.7074(4) -0.0660(4) 0.7213(3) 0.0558(13) Uani 1 1 d . . . . .
C35 C 0.6820(4) 0.8142(4) 0.3965(3) 0.0526(12) Uani 1 1 d D . . . .
F8 F 0.7546(11) 0.8822(10) 0.4337(11) 0.093(6) Uani 0.58(3) 1 d D . P C 1
C5 C 0.6996(5) 0.1146(4) 0.7397(4) 0.0631(14) Uani 1 1 d . . . . .
C1 C 0.7186(4) 0.0798(5) 0.8070(3) 0.0613(14) Uani 1 1 d . . . . .
F22 F 0.8934(12) 0.4351(18) -0.0102(8) 0.142(5) Uani 0.51(2) 1 d D U P B 1
C2 C 0.7268(4) -0.0328(5) 0.7962(3) 0.0594(13) Uani 1 1 d . . . . .
C36 C 0.9655(4) 0.5680(5) 0.3957(3) 0.0545(12) Uani 1 1 d . . . . .
C28 C 0.5893(5) 0.0396(5) 0.1728(4) 0.0699(17) Uani 1 1 d . . . . .
C49 C 0.7607(4) 0.4420(5) 0.0767(3) 0.0585(14) Uani 1 1 d . . . . .
F20 F 0.4888(7) 0.6510(13) 0.0432(11) 0.119(7) Uani 0.60(3) 1 d D . P D 1
B1 B 0.6024(4) 0.4403(4) 0.2590(2) 0.0332(9) Uani 1 1 d . . . . .
F18 F 0.2293(8) 0.3888(6) 0.4522(3) 0.155(4) Uani 0.832(10) 1 d D . P A 1
C48 C 0.7192(4) 0.5208(5) 0.0439(3) 0.0607(15) Uani 1 1 d . . . . .
H48 H 0.745097 0.538174 -0.001584 0.073 Uiso 1 1 calc R U . . .
F9 F 0.6560(19) 0.8571(8) 0.3373(5) 0.103(6) Uani 0.58(3) 1 d D . P C 1
C4 C 0.6910(5) 0.0233(5) 0.6867(3) 0.0601(13) Uani 1 1 d . . . . .
C51 C 0.5950(5) 0.6607(5) 0.0458(3) 0.0704(16) Uani 1 1 d D . . . .
F21 F 0.6261(19) 0.6756(15) -0.0187(7) 0.158(10) Uani 0.60(3) 1 d D . P D 1
F1 F 0.7510(5) 0.1822(8) 0.4540(3) 0.186(4) Uani 1 1 d . . . . .
F7 F 0.5967(11) 0.8108(7) 0.4328(12) 0.103(7) Uani 0.58(3) 1 d D . P C 1
C27 C 0.6519(6) 0.1658(5) 0.4332(4) 0.0666(16) Uani 1 1 d . . . . .
C8 C 0.6872(5) -0.1789(4) 0.6871(5) 0.079(2) Uani 1 1 d . . . . .
H8A H 0.710050 -0.183264 0.636655 0.118 Uiso 1 1 calc R U . . .
H8B H 0.609454 -0.203937 0.688627 0.118 Uiso 1 1 calc R U . . .
H8C H 0.729036 -0.223509 0.713492 0.118 Uiso 1 1 calc R U . . .
F23 F 0.8115(13) 0.2881(13) 0.0124(11) 0.159(6) Uani 0.51(2) 1 d D U P B 1
F19 F 0.6217(15) 0.7543(7) 0.0835(8) 0.112(5) Uani 0.60(3) 1 d D . P D 1
C52 C 0.8479(5) 0.3808(6) 0.0415(3) 0.0822(17) Uani 1 1 d D U . . .
C6 C 0.7136(6) 0.1466(7) 0.8782(4) 0.096(3) Uani 1 1 d . . . . .
H6A H 0.738492 0.108503 0.916778 0.145 Uiso 1 1 calc R U . . .
H6B H 0.638445 0.161352 0.886825 0.145 Uiso 1 1 calc R U . . .
H6C H 0.760641 0.213691 0.877538 0.145 Uiso 1 1 calc R U . . .
C10 C 0.6810(7) 0.2256(5) 0.7278(6) 0.101(3) Uani 1 1 d . . . . .
H10A H 0.718209 0.276120 0.766386 0.152 Uiso 1 1 calc R U . . .
H10B H 0.602746 0.231919 0.728406 0.152 Uiso 1 1 calc R U . . .
H10C H 0.709913 0.241174 0.680953 0.152 Uiso 1 1 calc R U . . .
C9 C 0.6631(7) 0.0250(7) 0.6081(4) 0.096(2) Uani 1 1 d . . . . .
H9A H 0.708980 0.083147 0.589492 0.144 Uiso 1 1 calc R U . . .
H9B H 0.586328 0.035808 0.602904 0.144 Uiso 1 1 calc R U . . .
H9C H 0.675832 -0.042728 0.580777 0.144 Uiso 1 1 calc R U . . .
C7 C 0.7362(6) -0.1044(7) 0.8532(5) 0.090(2) Uani 1 1 d . . . . .
H7A H 0.809699 -0.126300 0.853381 0.136 Uiso 1 1 calc R U . . .
H7B H 0.682685 -0.167410 0.843193 0.136 Uiso 1 1 calc R U . . .
H7C H 0.722489 -0.066618 0.900572 0.136 Uiso 1 1 calc R U . . .
C17 C 0.9668(6) -0.1920(6) 0.7458(6) 0.102(3) Uani 1 1 d D . . . .
H17A H 0.952521 -0.180722 0.798188 0.123 Uiso 1 1 calc R U . . .
H17B H 0.903255 -0.237917 0.722289 0.123 Uiso 1 1 calc R U . . .
C11 C 0.9836(7) 0.1081(9) 0.9059(4) 0.109(3) Uani 1 1 d D . . . .
H11A H 0.919244 0.132193 0.931245 0.130 Uiso 1 1 calc R U . . .
H11B H 0.978539 0.029997 0.905243 0.130 Uiso 1 1 calc R U . . .
C16 C 1.1087(4) -0.0031(4) 0.7542(6) 0.138(4) Uani 1 1 d D . . E 1
H16A H 1.122212 -0.035314 0.798844 0.165 Uiso 1 1 calc R U . E 1
H16B H 1.167616 -0.018605 0.720369 0.165 Uiso 1 1 calc R U . E 1
C18 C 1.0662(7) -0.2523(7) 0.7356(8) 0.151(5) Uani 1 1 d D . . . .
H18A H 1.076777 -0.271629 0.683852 0.227 Uiso 1 1 calc R U . . .
H18B H 1.055018 -0.316842 0.759640 0.227 Uiso 1 1 calc R U . . .
H18C H 1.130749 -0.207095 0.756724 0.227 Uiso 1 1 calc R U . . .
C15 C 1.11280(6) 0.1140(2) 0.77254(9) 0.107(3) Uani 1 1 d D . . E 1
H15A H 1.124627 0.150196 0.728613 0.129 Uiso 1 1 calc R U . E 1
H15B H 1.172675 0.140955 0.807903 0.129 Uiso 1 1 calc R U . E 1
C13 C 0.9744(7) 0.2836(6) 0.8148(6) 0.109(3) Uani 1 1 d D . . . .
H13A H 0.933992 0.295395 0.770887 0.131 Uiso 1 1 calc R U . . .
H13B H 0.930861 0.307067 0.856779 0.131 Uiso 1 1 calc R U . . .
C12 C 1.0840(9) 0.1569(14) 0.9490(6) 0.183(6) Uani 1 1 d D . . . .
H12A H 1.148248 0.128986 0.927002 0.275 Uiso 1 1 calc R U . . .
H12B H 1.077997 0.139273 0.998705 0.275 Uiso 1 1 calc R U . . .
H12C H 1.091308 0.234266 0.949335 0.275 Uiso 1 1 calc R U . . .
C19 C 1.0218(9) -0.0822(12) 0.6223(5) 0.156(5) Uani 1 1 d D U . . .
H19A H 1.054407 -0.011736 0.610889 0.187 Uiso 1 1 calc R U . . .
H19B H 1.080790 -0.128717 0.620806 0.187 Uiso 1 1 calc R U . . .
C20 C 0.9441(9) -0.1249(13) 0.5666(6) 0.187(7) Uani 1 1 d D U . . .
H20A H 0.982057 -0.148611 0.522725 0.281 Uiso 1 1 calc R U . . .
H20B H 0.898509 -0.070136 0.556377 0.281 Uiso 1 1 calc R U . . .
H20C H 0.898129 -0.185405 0.582293 0.281 Uiso 1 1 calc R U . . .
C14 C 1.0716(10) 0.3512(8) 0.8187(8) 0.155(5) Uani 1 1 d D . . . .
H14A H 1.129097 0.313315 0.795472 0.233 Uiso 1 1 calc R U . . .
H14B H 1.092014 0.374582 0.869490 0.233 Uiso 1 1 calc R U . . .
H14C H 1.061965 0.413163 0.793836 0.233 Uiso 1 1 calc R U . . .
N2 N 0.9193(9) 0.1589(8) 0.6278(6) 0.128(3) Uani 1 1 d . U . . .
F7A F 0.7545(15) 0.8930(9) 0.3874(18) 0.099(10) Uani 0.42(3) 1 d D . P C 2
F8A F 0.5898(13) 0.8315(11) 0.3700(14) 0.094(10) Uani 0.42(3) 1 d D . P C 2
F9A F 0.662(3) 0.8263(15) 0.4674(7) 0.122(10) Uani 0.42(3) 1 d D . P C 2
N1 N 0.9089(5) 0.1255(5) 0.6651(3) 0.0698(14) Uani 1 1 d . U . F 2
F18A F 0.3397(18) 0.5557(13) 0.4772(12) 0.085(9) Uiso 0.168(10) 1 d D . P A 2
F16A F 0.3367(14) 0.3949(12) 0.4707(9) 0.050(5) Uiso 0.168(10) 1 d D . P A 2
F17A F 0.1982(9) 0.4578(15) 0.4509(9) 0.041(5) Uiso 0.168(10) 1 d D . P A 2
F21A F 0.510(2) 0.695(2) 0.0760(13) 0.152(16) Uani 0.40(3) 1 d D . P D 2
F20A F 0.6634(17) 0.7441(16) 0.0410(18) 0.142(12) Uani 0.40(3) 1 d D . P D 2
F19A F 0.562(2) 0.6302(14) -0.0220(8) 0.108(8) Uani 0.40(3) 1 d D . P D 2
F22A F 0.8305(15) 0.2744(9) 0.0489(8) 0.118(4) Uani 0.49(2) 1 d D U P B 2
F23A F 0.9420(12) 0.408(2) 0.0723(11) 0.131(6) Uani 0.49(2) 1 d D U P B 2
F24A F 0.8556(14) 0.3761(12) -0.0264(4) 0.094(4) Uani 0.49(2) 1 d D U P B 2

loop_
_atom_site_aniso_label
_atom_site_aniso_U_11
_atom_site_aniso_U_22
_atom_site_aniso_U_33
_atom_site_aniso_U_23
_atom_site_aniso_U_13
_atom_site_aniso_U_12
Fe1 0.0454(4) 0.0389(4) 0.0561(4) -0.0010(3) 0.0031(3) 0.0049(3)
P2 0.0531(8) 0.0511(8) 0.1120(14) -0.0017(8) 0.0219(8) 0.0093(6)
P1 0.0629(9) 0.0745(10) 0.0732(10) -0.0061(8) -0.0010(7) -0.0064(7)
F14 0.086(2) 0.083(2) 0.060(2) -0.0142(17) -0.0333(18) 0.0189(19)
F15 0.109(3) 0.084(2) 0.067(2) 0.0305(19) -0.033(2) 0.016(2)
F12 0.055(2) 0.117(3) 0.089(3) -0.020(2) -0.0354(18) 0.025(2)
F10 0.0469(18) 0.153(4) 0.096(3) 0.033(3) 0.0195(18) 0.047(2)
F6 0.086(3) 0.089(3) 0.119(3) -0.051(3) -0.039(2) 0.026(2)
F5 0.064(2) 0.128(4) 0.129(4) -0.079(3) 0.002(2) 0.022(2)
F13 0.0440(18) 0.210(5) 0.056(2) 0.017(3) -0.0083(15) 0.039(2)
F11 0.072(2) 0.075(2) 0.150(4) 0.030(2) -0.046(2) 0.0225(19)
C42 0.034(2) 0.038(2) 0.0301(19) 0.0025(15) 0.0005(15) 0.0070(16)
C41 0.037(2) 0.042(2) 0.031(2) 0.0032(16) 0.0058(16) 0.0097(17)
C37 0.036(2) 0.0298(18) 0.0297(18) -0.0003(14) 0.0050(15) 0.0053(15)
C29 0.0322(19) 0.0329(19) 0.0277(18) 0.0036(14) 0.0070(14) 0.0065(15)
C34 0.038(2) 0.0326(19) 0.037(2) 0.0051(16) 0.0092(16) 0.0116(16)
C39 0.036(2) 0.039(2) 0.032(2) 0.0050(16) -0.0029(16) 0.0088(17)
C38 0.039(2) 0.036(2) 0.0271(18) 0.0032(15) 0.0037(15) 0.0058(16)
C30 0.0308(19) 0.0327(19) 0.036(2) 0.0060(15) 0.0024(15) 0.0087(15)
C31 0.035(2) 0.0310(19) 0.041(2) 0.0031(16) 0.0058(16) 0.0066(16)
C22 0.040(2) 0.034(2) 0.050(2) 0.0033(18) 0.0086(18) 0.0088(17)
C45 0.037(2) 0.047(2) 0.0292(19) -0.0038(17) 0.0045(16) -0.0005(18)
C33 0.033(2) 0.049(2) 0.034(2) 0.0074(17) 0.0020(16) 0.0101(17)
C40 0.0312(19) 0.045(2) 0.039(2) 0.0052(17) 0.0055(16) 0.0125(17)
C32 0.038(2) 0.041(2) 0.040(2) -0.0026(17) -0.0002(17) 0.0041(17)
C21 0.032(2) 0.035(2) 0.050(2) -0.0059(18) 0.0089(17) 0.0059(16)
C46 0.045(2) 0.049(2) 0.034(2) -0.0021(18) 0.0052(18) -0.0035(19)
C50 0.042(2) 0.067(3) 0.034(2) -0.006(2) 0.0052(18) 0.006(2)
F17 0.050(3) 0.309(12) 0.0249(19) 0.005(3) 0.0003(16) 0.045(4)
F3 0.234(7) 0.131(4) 0.081(3) 0.049(3) 0.065(4) 0.107(5)
F4 0.182(5) 0.043(2) 0.139(4) -0.028(2) -0.011(4) 0.004(3)
C23 0.046(3) 0.039(2) 0.067(3) 0.009(2) 0.013(2) 0.0127(19)
F24 0.078(6) 0.176(12) 0.045(4) -0.002(5) 0.011(4) 0.067(6)
C25 0.036(2) 0.037(2) 0.080(4) -0.017(2) 0.002(2) 0.0054(18)
C26 0.037(2) 0.043(2) 0.059(3) -0.009(2) -0.001(2) 0.0073(18)
F16 0.129(5) 0.200(8) 0.051(3) -0.014(3) 0.021(3) 0.106(5)
C44 0.044(3) 0.082(4) 0.036(2) 0.000(2) 0.009(2) 0.009(2)
C24 0.048(3) 0.034(2) 0.087(4) 0.005(2) 0.011(3) 0.012(2)
C43 0.046(3) 0.065(3) 0.042(2) 0.008(2) -0.007(2) 0.016(2)
C47 0.054(3) 0.064(3) 0.035(2) 0.003(2) 0.000(2) -0.009(2)
F2 0.271(8) 0.058(3) 0.112(4) 0.038(3) -0.027(4) 0.003(4)
C3 0.043(3) 0.046(3) 0.075(4) -0.007(2) 0.006(2) 0.005(2)
C35 0.048(3) 0.036(2) 0.071(3) -0.005(2) 0.002(2) 0.006(2)
F8 0.076(7) 0.052(5) 0.140(12) -0.038(7) -0.029(8) 0.009(5)
C5 0.052(3) 0.048(3) 0.089(4) 0.000(3) -0.006(3) 0.013(2)
C1 0.043(3) 0.065(3) 0.072(4) -0.015(3) 0.002(2) 0.011(2)
F22 0.094(8) 0.292(14) 0.069(7) 0.063(9) 0.058(6) 0.095(9)
C2 0.041(3) 0.065(3) 0.074(4) 0.014(3) 0.011(2) 0.008(2)
C36 0.043(3) 0.064(3) 0.059(3) 0.005(2) -0.005(2) 0.018(2)
C28 0.055(3) 0.051(3) 0.097(5) -0.024(3) -0.004(3) 0.012(3)
C49 0.044(3) 0.096(4) 0.032(2) -0.005(2) 0.0068(19) 0.008(3)
F20 0.077(7) 0.134(10) 0.159(16) 0.083(9) -0.024(8) 0.003(6)
B1 0.034(2) 0.035(2) 0.031(2) -0.0008(17) 0.0078(17) 0.0074(17)
F18 0.250(10) 0.129(6) 0.060(3) -0.005(3) 0.072(5) -0.082(6)
C48 0.056(3) 0.091(4) 0.029(2) 0.000(2) 0.009(2) -0.009(3)
F9 0.164(17) 0.058(5) 0.101(6) 0.019(4) -0.006(7) 0.062(8)
C4 0.052(3) 0.061(3) 0.064(3) -0.001(3) -0.007(2) 0.004(2)
C51 0.085(5) 0.079(4) 0.047(3) 0.015(3) 0.008(3) 0.000(3)
F21 0.26(2) 0.162(16) 0.090(9) 0.087(10) 0.093(12) 0.104(15)
F1 0.086(4) 0.390(12) 0.097(4) 0.103(6) -0.008(3) 0.018(5)
F7 0.092(9) 0.056(4) 0.166(17) 0.004(7) 0.067(10) 0.030(5)
C27 0.080(4) 0.053(3) 0.075(4) 0.023(3) 0.016(3) 0.027(3)
C8 0.048(3) 0.045(3) 0.135(6) -0.013(3) 0.009(3) -0.003(2)
F23 0.113(8) 0.203(10) 0.132(12) -0.116(9) 0.022(9) 0.030(9)
F19 0.166(14) 0.062(5) 0.106(8) 0.013(5) -0.023(8) 0.000(6)
C52 0.066(3) 0.138(5) 0.044(3) -0.005(3) 0.014(2) 0.034(4)
C6 0.061(4) 0.120(6) 0.094(5) -0.046(5) 0.011(4) 0.008(4)
C10 0.085(5) 0.054(4) 0.168(8) 0.013(4) -0.020(5) 0.026(3)
C9 0.084(5) 0.124(7) 0.078(5) 0.015(4) -0.026(4) 0.003(5)
C7 0.065(4) 0.115(6) 0.103(6) 0.052(5) 0.021(4) 0.020(4)
C17 0.057(4) 0.083(5) 0.175(9) 0.028(5) 0.023(5) 0.026(4)
C11 0.077(5) 0.154(9) 0.091(6) 0.004(6) -0.012(4) 0.011(5)
C16 0.040(3) 0.097(4) 0.275(12) 0.004(6) 0.012(5) 0.019(3)
C18 0.071(5) 0.080(5) 0.317(17) 0.048(8) 0.044(7) 0.041(4)
C15 0.059(4) 0.100(4) 0.151(8) -0.019(5) 0.010(4) -0.008(3)
C13 0.088(5) 0.085(5) 0.144(8) -0.015(5) 0.012(5) -0.010(4)
C12 0.105(8) 0.293(19) 0.135(10) 0.000(11) -0.068(7) -0.020(10)
C19 0.135(9) 0.211(13) 0.120(7) -0.048(8) 0.018(6) 0.075(9)
C20 0.119(8) 0.243(15) 0.168(9) -0.128(11) -0.005(7) 0.045(9)
C14 0.154(10) 0.112(8) 0.196(13) 0.051(8) -0.014(9) -0.036(8)
N2 0.143(7) 0.117(7) 0.123(7) 0.029(5) 0.007(6) -0.006(5)
F7A 0.075(10) 0.027(4) 0.19(2) 0.005(9) 0.057(14) 0.000(5)
F8A 0.073(10) 0.053(7) 0.15(2) -0.033(9) -0.052(11) 0.042(7)
F9A 0.21(3) 0.103(12) 0.069(8) -0.019(7) 0.024(10) 0.100(16)
N1 0.087(4) 0.070(4) 0.054(3) 0.004(2) 0.006(3) 0.019(3)
F21A 0.21(3) 0.19(3) 0.101(14) 0.100(16) 0.088(17) 0.14(3)
F20A 0.117(13) 0.122(15) 0.18(3) 0.087(17) -0.039(15) -0.060(12)
F19A 0.164(19) 0.106(11) 0.057(9) 0.025(7) -0.045(11) 0.010(10)
F22A 0.151(10) 0.131(6) 0.089(9) 0.013(6) 0.062(8) 0.081(6)
F23A 0.068(6) 0.232(15) 0.094(11) -0.023(10) -0.006(7) 0.062(7)
F24A 0.127(10) 0.123(9) 0.038(3) -0.016(4) 0.010(4) 0.063(7)

loop_
_atom_type_symbol
_atom_type_description
_atom_type_scat_dispersion_real
_atom_type_scat_dispersion_imag
_atom_type_scat_source
C C 0.0033 0.0016 'International Tables Vol C Tables 4.2.6.8 and 6.1.1.4'
H H 0.0000 0.0000 'International Tables Vol C Tables 4.2.6.8 and 6.1.1.4'
B B 0.0013 0.0007 'International Tables Vol C Tables 4.2.6.8 and 6.1.1.4'
F F 0.0171 0.0103 'International Tables Vol C Tables 4.2.6.8 and 6.1.1.4'
Fe Fe 0.3463 0.8444 'International Tables Vol C Tables 4.2.6.8 and 6.1.1.4'
N N 0.0061 0.0033 'International Tables Vol C Tables 4.2.6.8 and 6.1.1.4'
P P 0.1023 0.0942 'International Tables Vol C Tables 4.2.6.8 and 6.1.1.4'

loop_
_geom_angle_atom_site_label_1
_geom_angle_atom_site_label_2
_geom_angle_atom_site_label_3
_geom_angle
_geom_angle_site_symmetry_1
_geom_angle_site_symmetry_3
_geom_angle_publ_flag
P1 Fe1 P2 84.62(6) . . ?
C3 Fe1 P2 97.91(14) . . ?
C3 Fe1 P1 147.95(17) . . ?
C3 Fe1 C1 65.2(2) . . ?
C5 Fe1 P2 162.13(17) . . ?
C5 Fe1 P1 113.00(17) . . ?
C5 Fe1 C3 65.7(2) . . ?
C5 Fe1 C1 38.5(2) . . ?
C5 Fe1 C4 39.4(2) . . ?
C1 Fe1 P2 142.63(19) . . ?
C1 Fe1 P1 93.53(15) . . ?
C2 Fe1 P2 106.15(16) . . ?
C2 Fe1 P1 109.40(17) . . ?
C2 Fe1 C3 39.1(2) . . ?
C2 Fe1 C5 66.3(2) . . ?
C2 Fe1 C1 39.7(2) . . ?
C2 Fe1 C4 65.6(2) . . ?
C4 Fe1 P2 123.01(17) . . ?
C4 Fe1 P1 152.36(17) . . ?
C4 Fe1 C3 38.7(2) . . ?
C4 Fe1 C1 64.9(2) . . ?
N1 Fe1 P2 88.55(19) . . ?
N1 Fe1 P1 87.0(2) . . ?
N1 Fe1 C3 124.9(3) . . ?
N1 Fe1 C5 95.0(3) . . ?
N1 Fe1 C1 128.7(3) . . ?
N1 Fe1 C2 158.6(3) . . ?
N1 Fe1 C4 93.4(3) . . ?
C17 P2 Fe1 122.7(3) . . ?
C17 P2 C16 99.6(4) . . ?
C16 P2 Fe1 108.53(19) . . ?
C19 P2 Fe1 117.2(4) . . ?
C19 P2 C17 108.3(6) . . ?
C19 P2 C16 95.4(5) . . ?
C11 P1 Fe1 119.4(3) . . ?
C11 P1 C15 106.1(3) . . ?
C11 P1 C13 107.9(5) . . ?
C15 P1 Fe1 106.74(6) . . ?
C13 P1 Fe1 111.5(3) . . ?
C13 P1 C15 103.9(3) . . ?
C41 C42 H42 118.7 . . ?
C41 C42 C37 122.5(4) . . ?
C37 C42 H42 118.7 . . ?
C42 C41 C44 120.4(4) . . ?
C40 C41 C42 120.8(4) . . ?
C40 C41 C44 118.7(4) . . ?
C42 C37 B1 119.5(3) . . ?
C38 C37 C42 115.6(4) . . ?
C38 C37 B1 124.8(3) . . ?
C34 C29 B1 122.2(3) . . ?
C30 C29 C34 115.7(4) . . ?
C30 C29 B1 121.8(3) . . ?
C29 C34 H34 119.1 . . ?
C33 C34 C29 121.8(4) . . ?
C33 C34 H34 119.1 . . ?
C38 C39 C43 118.5(4) . . ?
C40 C39 C38 121.7(4) . . ?
C40 C39 C43 119.8(4) . . ?
C37 C38 H38 119.1 . . ?
C39 C38 C37 121.8(4) . . ?
C39 C38 H38 119.1 . . ?
C29 C30 H30 118.7 . . ?
C31 C30 C29 122.6(4) . . ?
C31 C30 H30 118.7 . . ?
C30 C31 C35 119.9(4) . . ?
C32 C31 C30 120.9(4) . . ?
C32 C31 C35 119.2(4) . . ?
C21 C22 H22 118.5 . . ?
C23 C22 H22 118.5 . . ?
C23 C22 C21 123.0(4) . . ?
C46 C45 C50 116.5(4) . . ?
C46 C45 B1 122.1(4) . . ?
C50 C45 B1 121.0(4) . . ?
C34 C33 C32 121.3(4) . . ?
C34 C33 C36 119.7(4) . . ?
C32 C33 C36 119.0(4) . . ?
C41 C40 H40 121.2 . . ?
C39 C40 C41 117.6(4) . . ?
C39 C40 H40 121.2 . . ?
C31 C32 C33 117.6(4) . . ?
C31 C32 H32 121.2 . . ?
C33 C32 H32 121.2 . . ?
C22 C21 C26 115.3(4) . . ?
C22 C21 B1 122.0(4) . . ?
C26 C21 B1 122.3(4) . . ?
C45 C46 H46 118.9 . . ?
C45 C46 C47 122.1(5) . . ?
C47 C46 H46 118.9 . . ?
C45 C50 H50 119.2 . . ?
C49 C50 C45 121.7(5) . . ?
C49 C50 H50 119.2 . . ?
C22 C23 C27 119.6(5) . . ?
C24 C23 C22 120.5(5) . . ?
C24 C23 C27 119.8(5) . . ?
C26 C25 C28 118.9(6) . . ?
C24 C25 C26 121.0(4) . . ?
C24 C25 C28 120.0(5) . . ?
C21 C26 C25 121.8(5) . . ?
C21 C26 H26 119.1 . . ?
C25 C26 H26 119.1 . . ?
F17 C44 C41 115.8(4) . . ?
F17 C44 F16 104.8(5) . . ?
F17 C44 F18 110.0(6) . . ?
F16 C44 C41 112.5(4) . . ?
F18 C44 C41 111.7(4) . . ?
F18 C44 F16 100.8(6) . . ?
F18A C44 C41 111.4(11) . . ?
F18A C44 F16A 103.6(10) . . ?
F16A C44 C41 108.3(8) . . ?
F17A C44 C41 116.6(9) . . ?
F17A C44 F18A 110.6(11) . . ?
F17A C44 F16A 105.2(9) . . ?
C23 C24 H24 120.9 . . ?
C25 C24 C23 118.3(5) . . ?
C25 C24 H24 120.9 . . ?
F14 C43 F15 104.4(4) . . ?
F14 C43 C39 112.7(4) . . ?
F15 C43 C39 112.1(4) . . ?
F13 C43 F14 106.5(5) . . ?
F13 C43 F15 107.0(5) . . ?
F13 C43 C39 113.4(4) . . ?
C46 C47 C51 119.4(5) . . ?
C48 C47 C46 120.0(5) . . ?
C48 C47 C51 120.6(5) . . ?
C2 C3 Fe1 70.2(3) . . ?
C2 C3 C8 125.6(6) . . ?
C4 C3 Fe1 70.5(3) . . ?
C4 C3 C2 108.6(5) . . ?
C4 C3 C8 124.9(6) . . ?
C8 C3 Fe1 133.5(4) . . ?
F8 C35 C31 114.1(6) . . ?
F8 C35 F9 107.3(8) . . ?
F9 C35 C31 109.6(5) . . ?
F7 C35 C31 114.0(5) . . ?
F7 C35 F8 106.7(9) . . ?
F7 C35 F9 104.6(9) . . ?
F7A C35 C31 113.4(7) . . ?
F7A C35 F9A 104.8(12) . . ?
F8A C35 C31 117.3(5) . . ?
F8A C35 F7A 108.9(12) . . ?
F8A C35 F9A 100.7(11) . . ?
F9A C35 C31 110.3(7) . . ?
C1 C5 Fe1 71.3(3) . . ?
C1 C5 C4 107.3(5) . . ?
C1 C5 C10 125.6(6) . . ?
C4 C5 Fe1 70.4(3) . . ?
C4 C5 C10 126.8(6) . . ?
C10 C5 Fe1 128.1(5) . . ?
C5 C1 Fe1 70.2(3) . . ?
C5 C1 C2 108.9(5) . . ?
C5 C1 C6 124.4(6) . . ?
C2 C1 Fe1 69.6(3) . . ?
C2 C1 C6 126.2(7) . . ?
C6 C1 Fe1 133.2(4) . . ?
C3 C2 Fe1 70.7(3) . . ?
C3 C2 C1 106.6(5) . . ?
C3 C2 C7 125.7(6) . . ?
C1 C2 Fe1 70.7(3) . . ?
C1 C2 C7 127.1(6) . . ?
C7 C2 Fe1 130.6(4) . . ?
F12 C36 F10 105.3(5) . . ?
F12 C36 C33 113.7(4) . . ?
F10 C36 C33 111.7(4) . . ?
F11 C36 F12 106.0(5) . . ?
F11 C36 F10 106.4(5) . . ?
F11 C36 C33 113.2(4) . . ?
F6 C28 C25 113.8(5) . . ?
F5 C28 F6 103.8(6) . . ?
F5 C28 C25 112.5(5) . . ?
F4 C28 F6 105.0(5) . . ?
F4 C28 F5 107.0(5) . . ?
F4 C28 C25 113.9(6) . . ?
C50 C49 C52 117.9(6) . . ?
C48 C49 C50 120.9(5) . . ?
C48 C49 C52 121.2(5) . . ?
C37 B1 C45 113.9(3) . . ?
C37 B1 C21 103.8(3) . . ?
C29 B1 C37 110.5(3) . . ?
C29 B1 C45 103.2(3) . . ?
C29 B1 C21 112.6(3) . . ?
C45 B1 C21 113.2(3) . . ?
C47 C48 C49 118.8(5) . . ?
C47 C48 H48 120.6 . . ?
C49 C48 H48 120.6 . . ?
C3 C4 Fe1 70.8(3) . . ?
C3 C4 C5 108.5(5) . . ?
C3 C4 C9 127.1(6) . . ?
C5 C4 Fe1 70.2(3) . . ?
C5 C4 C9 124.3(6) . . ?
C9 C4 Fe1 127.3(5) . . ?
F20 C51 C47 113.4(7) . . ?
F20 C51 F19 103.7(8) . . ?
F21 C51 C47 116.4(7) . . ?
F21 C51 F20 106.0(9) . . ?
F21 C51 F19 103.4(8) . . ?
F19 C51 C47 112.6(7) . . ?
F21A C51 C47 116.3(9) . . ?
F21A C51 F20A 105.9(11) . . ?
F21A C51 F19A 103.6(11) . . ?
F20A C51 C47 115.2(10) . . ?
F20A C51 F19A 103.3(9) . . ?
F19A C51 C47 111.2(8) . . ?
F3 C27 C23 114.0(5) . . ?
F3 C27 F2 103.7(6) . . ?
F2 C27 C23 113.5(6) . . ?
F1 C27 F3 105.4(7) . . ?
F1 C27 C23 113.8(5) . . ?
F1 C27 F2 105.4(7) . . ?
C3 C8 H8A 109.5 . . ?
C3 C8 H8B 109.5 . . ?
C3 C8 H8C 109.5 . . ?
H8A C8 H8B 109.5 . . ?
H8A C8 H8C 109.5 . . ?
H8B C8 H8C 109.5 . . ?
F24 C52 F22 105.0(9) . . ?
F24 C52 C49 112.1(10) . . ?
F22 C52 C49 108.5(8) . . ?
F23 C52 F24 109.6(11) . . ?
F23 C52 F22 108.1(8) . . ?
F23 C52 C49 113.2(9) . . ?
F22A C52 C49 112.3(8) . . ?
F23A C52 C49 112.8(13) . . ?
F23A C52 F22A 101.9(11) . . ?
F24A C52 C49 117.7(8) . . ?
F24A C52 F22A 100.0(7) . . ?
F24A C52 F23A 110.3(11) . . ?
C1 C6 H6A 109.5 . . ?
C1 C6 H6B 109.5 . . ?
C1 C6 H6C 109.5 . . ?
H6A C6 H6B 109.5 . . ?
H6A C6 H6C 109.5 . . ?
H6B C6 H6C 109.5 . . ?
C5 C10 H10A 109.5 . . ?
C5 C10 H10B 109.5 . . ?
C5 C10 H10C 109.5 . . ?
H10A C10 H10B 109.5 . . ?
H10A C10 H10C 109.5 . . ?
H10B C10 H10C 109.5 . . ?
C4 C9 H9A 109.5 . . ?
C4 C9 H9B 109.5 . . ?
C4 C9 H9C 109.5 . . ?
H9A C9 H9B 109.5 . . ?
H9A C9 H9C 109.5 . . ?
H9B C9 H9C 109.5 . . ?
C2 C7 H7A 109.5 . . ?
C2 C7 H7B 109.5 . . ?
C2 C7 H7C 109.5 . . ?
H7A C7 H7B 109.5 . . ?
H7A C7 H7C 109.5 . . ?
H7B C7 H7C 109.5 . . ?
P2 C17 H17A 108.1 . . ?
P2 C17 H17B 108.1 . . ?
H17A C17 H17B 107.3 . . ?
C18 C17 P2 116.9(6) . . ?
C18 C17 H17A 108.1 . . ?
C18 C17 H17B 108.1 . . ?
P1 C11 H11A 108.3 . . ?
P1 C11 H11B 108.3 . . ?
H11A C11 H11B 107.4 . . ?
C12 C11 P1 115.9(7) . . ?
C12 C11 H11A 108.3 . . ?
C12 C11 H11B 108.3 . . ?
P2 C16 H16A 109.0 . . ?
P2 C16 H16B 109.0 . . ?
H16A C16 H16B 107.8 . . ?
C15 C16 P2 113.1(3) . . ?
C15 C16 H16A 109.0 . . ?
C15 C16 H16B 109.0 . . ?
C17 C18 H18A 109.5 . . ?
C17 C18 H18B 109.5 . . ?
C17 C18 H18C 109.5 . . ?
H18A C18 H18B 109.5 . . ?
H18A C18 H18C 109.5 . . ?
H18B C18 H18C 109.5 . . ?
P1 C15 H15A 110.5 . . ?
P1 C15 H15B 110.5 . . ?
C16 C15 P1 106.0(3) . . ?
C16 C15 H15A 110.5 . . ?
C16 C15 H15B 110.5 . . ?
H15A C15 H15B 108.7 . . ?
P1 C13 H13A 107.3 . . ?
P1 C13 H13B 107.3 . . ?
H13A C13 H13B 106.9 . . ?
C14 C13 P1 120.2(8) . . ?
C14 C13 H13A 107.3 . . ?
C14 C13 H13B 107.3 . . ?
C11 C12 H12A 109.5 . . ?
C11 C12 H12B 109.5 . . ?
C11 C12 H12C 109.5 . . ?
H12A C12 H12B 109.5 . . ?
H12A C12 H12C 109.5 . . ?
H12B C12 H12C 109.5 . . ?
P2 C19 H19A 108.0 . . ?
P2 C19 H19B 108.0 . . ?
H19A C19 H19B 107.3 . . ?
C20 C19 P2 117.0(9) . . ?
C20 C19 H19A 108.0 . . ?
C20 C19 H19B 108.0 . . ?
C19 C20 H20A 109.5 . . ?
C19 C20 H20B 109.5 . . ?
C19 C20 H20C 109.5 . . ?
H20A C20 H20B 109.5 . . ?
H20A C20 H20C 109.5 . . ?
H20B C20 H20C 109.5 . . ?
C13 C14 H14A 109.5 . . ?
C13 C14 H14B 109.5 . . ?
C13 C14 H14C 109.5 . . ?
H14A C14 H14B 109.5 . . ?
H14A C14 H14C 109.5 . . ?
H14B C14 H14C 109.5 . . ?
N2 N1 Fe1 164.8(11) . . ?

loop_
_geom_bond_atom_site_label_1
_geom_bond_atom_site_label_2
_geom_bond_distance
_geom_bond_site_symmetry_2
_geom_bond_publ_flag
Fe1 P2 2.2554(17) . ?
Fe1 P1 2.2472(5) . ?
Fe1 C3 2.124(5) . ?
Fe1 C5 2.118(6) . ?
Fe1 C1 2.132(5) . ?
Fe1 C2 2.116(5) . ?
Fe1 C4 2.121(6) . ?
Fe1 N1 1.869(6) . ?
P2 C17 1.779(8) . ?
P2 C16 1.8900(10) . ?
P2 C19 1.772(10) . ?
P1 C11 1.825(7) . ?
P1 C15 1.89000(10) . ?
P1 C13 1.854(7) . ?
F14 C43 1.322(6) . ?
F15 C43 1.324(6) . ?
F12 C36 1.318(6) . ?
F10 C36 1.340(6) . ?
F6 C28 1.324(8) . ?
F5 C28 1.323(7) . ?
F13 C43 1.322(6) . ?
F11 C36 1.305(7) . ?
C42 H42 0.9500 . ?
C42 C41 1.384(6) . ?
C42 C37 1.402(5) . ?
C41 C40 1.384(6) . ?
C41 C44 1.498(6) . ?
C37 C38 1.398(6) . ?
C37 B1 1.635(6) . ?
C29 C34 1.401(6) . ?
C29 C30 1.388(5) . ?
C29 B1 1.633(6) . ?
C34 H34 0.9500 . ?
C34 C33 1.383(6) . ?
C39 C38 1.384(6) . ?
C39 C40 1.382(6) . ?
C39 C43 1.498(6) . ?
C38 H38 0.9500 . ?
C30 H30 0.9500 . ?
C30 C31 1.385(6) . ?
C31 C32 1.379(6) . ?
C31 C35 1.494(6) . ?
C22 H22 0.9500 . ?
C22 C21 1.392(7) . ?
C22 C23 1.387(6) . ?
C45 C46 1.383(7) . ?
C45 C50 1.397(6) . ?
C45 B1 1.640(6) . ?
C33 C32 1.388(6) . ?
C33 C36 1.495(6) . ?
C40 H40 0.9500 . ?
C32 H32 0.9500 . ?
C21 C26 1.403(6) . ?
C21 B1 1.644(6) . ?
C46 H46 0.9500 . ?
C46 C47 1.406(6) . ?
C50 H50 0.9500 . ?
C50 C49 1.387(7) . ?
F17 C44 1.264(6) . ?
F3 C27 1.283(7) . ?
F4 C28 1.311(8) . ?
C23 C24 1.386(7) . ?
C23 C27 1.480(8) . ?
F24 C52 1.297(11) . ?
C25 C26 1.406(7) . ?
C25 C24 1.368(8) . ?
C25 C28 1.487(7) . ?
C26 H26 0.9500 . ?
F16 C44 1.319(7) . ?
C44 F18 1.298(7) . ?
C44 F18A 1.271(13) . ?
C44 F16A 1.319(11) . ?
C44 F17A 1.223(11) . ?
C24 H24 0.9500 . ?
C47 C48 1.374(8) . ?
C47 C51 1.480(9) . ?
F2 C27 1.312(7) . ?
C3 C2 1.419(8) . ?
C3 C4 1.407(8) . ?
C3 C8 1.498(7) . ?
C35 F8 1.307(10) . ?
C35 F9 1.339(9) . ?
C35 F7 1.258(9) . ?
C35 F7A 1.297(11) . ?
C35 F8A 1.291(9) . ?
C35 F9A 1.340(11) . ?
C5 C1 1.403(9) . ?
C5 C4 1.429(8) . ?
C5 C10 1.502(8) . ?
C1 C2 1.443(8) . ?
C1 C6 1.495(8) . ?
F22 C52 1.342(10) . ?
C2 C7 1.492(9) . ?
C49 C48 1.380(9) . ?
C49 C52 1.512(8) . ?
F20 C51 1.305(10) . ?
C48 H48 0.9500 . ?
C4 C9 1.504(9) . ?
C51 F21 1.293(8) . ?
C51 F19 1.318(9) . ?
C51 F21A 1.291(12) . ?
C51 F20A 1.294(10) . ?
C51 F19A 1.323(10) . ?
F1 C27 1.269(8) . ?
C8 H8A 0.9800 . ?
C8 H8B 0.9800 . ?
C8 H8C 0.9800 . ?
F23 C52 1.273(11) . ?
C52 F22A 1.374(11) . ?
C52 F23A 1.285(11) . ?
C52 F24A 1.263(9) . ?
C6 H6A 0.9800 . ?
C6 H6B 0.9800 . ?
C6 H6C 0.9800 . ?
C10 H10A 0.9800 . ?
C10 H10B 0.9800 . ?
C10 H10C 0.9800 . ?
C9 H9A 0.9800 . ?
C9 H9B 0.9800 . ?
C9 H9C 0.9800 . ?
C7 H7A 0.9800 . ?
C7 H7B 0.9800 . ?
C7 H7C 0.9800 . ?
C17 H17A 0.9900 . ?
C17 H17B 0.9900 . ?
C17 C18 1.524(9) . ?
C11 H11A 0.9900 . ?
C11 H11B 0.9900 . ?
C11 C12 1.504(11) . ?
C16 H16A 0.9900 . ?
C16 H16B 0.9900 . ?
C16 C15 1.488(4) . ?
C18 H18A 0.9800 . ?
C18 H18B 0.9800 . ?
C18 H18C 0.9800 . ?
C15 H15A 0.9900 . ?
C15 H15B 0.9900 . ?
C13 H13A 0.9900 . ?
C13 H13B 0.9900 . ?
C13 C14 1.393(12) . ?
C12 H12A 0.9800 . ?
C12 H12B 0.9800 . ?
C12 H12C 0.9800 . ?
C19 H19A 0.9900 . ?
C19 H19B 0.9900 . ?
C19 C20 1.423(12) . ?
C20 H20A 0.9800 . ?
C20 H20B 0.9800 . ?
C20 H20C 0.9800 . ?
C14 H14A 0.9800 . ?
C14 H14B 0.9800 . ?
C14 H14C 0.9800 . ?
N2 N1 0.859(9) . ?

loop_
_geom_torsion_atom_site_label_1
_geom_torsion_atom_site_label_2
_geom_torsion_atom_site_label_3
_geom_torsion_atom_site_label_4
_geom_torsion
_geom_torsion_site_symmetry_1
_geom_torsion_site_symmetry_2
_geom_torsion_site_symmetry_3
_geom_torsion_site_symmetry_4
_geom_torsion_publ_flag
Fe1 P2 C17 C18 -170.1(8) . . . . ?
Fe1 P2 C16 C15 -18.2(8) . . . . ?
Fe1 P2 C19 C20 -63.0(13) . . . . ?
Fe1 P1 C11 C12 168.4(9) . . . . ?
Fe1 P1 C15 C16 -49.6(4) . . . . ?
Fe1 P1 C13 C14 -140.9(9) . . . . ?
Fe1 C3 C2 C1 62.0(4) . . . . ?
Fe1 C3 C2 C7 -126.7(6) . . . . ?
Fe1 C3 C4 C5 -60.3(4) . . . . ?
Fe1 C3 C4 C9 122.7(7) . . . . ?
Fe1 C5 C1 C2 -59.0(4) . . . . ?
Fe1 C5 C1 C6 129.5(6) . . . . ?
Fe1 C5 C4 C3 60.6(4) . . . . ?
Fe1 C5 C4 C9 -122.3(6) . . . . ?
Fe1 C1 C2 C3 -62.0(3) . . . . ?
Fe1 C1 C2 C7 126.8(6) . . . . ?
P2 Fe1 N1 N2 124(4) . . . . ?
P2 C16 C15 P1 41.9(7) . . . . ?
P1 Fe1 N1 N2 -151(4) . . . . ?
C42 C41 C40 C39 1.9(6) . . . . ?
C42 C41 C44 F17 7.8(8) . . . . ?
C42 C41 C44 F16 128.3(6) . . . . ?
C42 C41 C44 F18 -119.2(7) . . . . ?
C42 C41 C44 F18A 61.2(12) . . . . ?
C42 C41 C44 F16A -52.2(10) . . . . ?
C42 C41 C44 F17A -170.5(10) . . . . ?
C42 C37 C38 C39 1.4(6) . . . . ?
C42 C37 B1 C29 -45.9(5) . . . . ?
C42 C37 B1 C45 -161.5(4) . . . . ?
C42 C37 B1 C21 75.0(4) . . . . ?
C41 C42 C37 C38 0.5(6) . . . . ?
C41 C42 C37 B1 -174.9(4) . . . . ?
C37 C42 C41 C40 -2.2(6) . . . . ?
C37 C42 C41 C44 176.8(4) . . . . ?
C29 C34 C33 C32 -0.7(6) . . . . ?
C29 C34 C33 C36 -179.2(4) . . . . ?
C29 C30 C31 C32 -0.2(6) . . . . ?
C29 C30 C31 C35 -179.9(4) . . . . ?
C34 C29 C30 C31 -0.1(6) . . . . ?
C34 C29 B1 C37 151.8(4) . . . . ?
C34 C29 B1 C45 -86.0(4) . . . . ?
C34 C29 B1 C21 36.3(5) . . . . ?
C34 C33 C32 C31 0.3(6) . . . . ?
C34 C33 C36 F12 -155.3(5) . . . . ?
C34 C33 C36 F10 85.7(6) . . . . ?
C34 C33 C36 F11 -34.3(7) . . . . ?
C38 C37 B1 C29 139.1(4) . . . . ?
C38 C37 B1 C45 23.6(5) . . . . ?
C38 C37 B1 C21 -99.9(4) . . . . ?
C38 C39 C40 C41 0.0(6) . . . . ?
C38 C39 C43 F14 55.7(6) . . . . ?
C38 C39 C43 F15 -61.7(6) . . . . ?
C38 C39 C43 F13 176.9(5) . . . . ?
C30 C29 C34 C33 0.6(6) . . . . ?
C30 C29 B1 C37 -34.0(5) . . . . ?
C30 C29 B1 C45 88.2(4) . . . . ?
C30 C29 B1 C21 -149.5(4) . . . . ?
C30 C31 C32 C33 0.1(6) . . . . ?
C30 C31 C35 F8 -179.1(12) . . . . ?
C30 C31 C35 F9 -58.8(12) . . . . ?
C30 C31 C35 F7 58.0(13) . . . . ?
C30 C31 C35 F7A -135.3(18) . . . . ?
C30 C31 C35 F8A -6.8(17) . . . . ?
C30 C31 C35 F9A 107.5(18) . . . . ?
C22 C21 C26 C25 -1.1(6) . . . . ?
C22 C21 B1 C37 -83.7(5) . . . . ?
C22 C21 B1 C29 35.8(5) . . . . ?
C22 C21 B1 C45 152.3(4) . . . . ?
C22 C23 C24 C25 -1.1(7) . . . . ?
C22 C23 C27 F3 43.0(8) . . . . ?
C22 C23 C27 F2 161.5(6) . . . . ?
C22 C23 C27 F1 -78.0(8) . . . . ?
C45 C46 C47 C48 -1.0(7) . . . . ?
C45 C46 C47 C51 179.7(4) . . . . ?
C45 C50 C49 C48 0.4(8) . . . . ?
C45 C50 C49 C52 -178.6(5) . . . . ?
C40 C41 C44 F17 -173.2(6) . . . . ?
C40 C41 C44 F16 -52.7(7) . . . . ?
C40 C41 C44 F18 59.8(8) . . . . ?
C40 C41 C44 F18A -119.8(12) . . . . ?
C40 C41 C44 F16A 126.9(9) . . . . ?
C40 C41 C44 F17A 8.5(11) . . . . ?
C40 C39 C38 C37 -1.7(6) . . . . ?
C40 C39 C43 F14 -126.3(5) . . . . ?
C40 C39 C43 F15 116.2(5) . . . . ?
C40 C39 C43 F13 -5.2(7) . . . . ?
C32 C31 C35 F8 1.3(13) . . . . ?
C32 C31 C35 F9 121.6(12) . . . . ?
C32 C31 C35 F7 -121.7(13) . . . . ?
C32 C31 C35 F7A 45.1(19) . . . . ?
C32 C31 C35 F8A 173.5(17) . . . . ?
C32 C31 C35 F9A -72.1(18) . . . . ?
C32 C33 C36 F12 26.1(7) . . . . ?
C32 C33 C36 F10 -92.8(6) . . . . ?
C32 C33 C36 F11 147.1(5) . . . . ?
C21 C22 C23 C24 1.8(7) . . . . ?
C21 C22 C23 C27 -179.2(5) . . . . ?
C46 C45 C50 C49 -2.0(7) . . . . ?
C46 C45 B1 C37 38.5(5) . . . . ?
C46 C45 B1 C29 -81.3(5) . . . . ?
C46 C45 B1 C21 156.8(4) . . . . ?
C46 C47 C48 C49 -0.7(8) . . . . ?
C46 C47 C51 F20 -50.4(12) . . . . ?
C46 C47 C51 F21 -173.9(15) . . . . ?
C46 C47 C51 F19 67.0(12) . . . . ?
C46 C47 C51 F21A -11(2) . . . . ?
C46 C47 C51 F20A 114.0(19) . . . . ?
C46 C47 C51 F19A -129.0(14) . . . . ?
C50 C45 C46 C47 2.3(7) . . . . ?
C50 C45 B1 C37 -149.1(4) . . . . ?
C50 C45 B1 C29 91.2(5) . . . . ?
C50 C45 B1 C21 -30.8(6) . . . . ?
C50 C49 C48 C47 1.0(8) . . . . ?
C50 C49 C52 F24 -48.7(12) . . . . ?
C50 C49 C52 F22 -164.2(11) . . . . ?
C50 C49 C52 F23 75.8(13) . . . . ?
C50 C49 C52 F22A 39.7(11) . . . . ?
C50 C49 C52 F23A -74.7(14) . . . . ?
C50 C49 C52 F24A 155.0(10) . . . . ?
C23 C22 C21 C26 -0.6(6) . . . . ?
C23 C22 C21 B1 172.7(4) . . . . ?
C26 C21 B1 C37 89.1(4) . . . . ?
C26 C21 B1 C29 -151.4(4) . . . . ?
C26 C21 B1 C45 -34.9(5) . . . . ?
C26 C25 C24 C23 -0.6(7) . . . . ?
C26 C25 C28 F6 -42.2(8) . . . . ?
C26 C25 C28 F5 75.5(7) . . . . ?
C26 C25 C28 F4 -162.5(5) . . . . ?
C44 C41 C40 C39 -177.1(4) . . . . ?
C24 C23 C27 F3 -138.0(6) . . . . ?
C24 C23 C27 F2 -19.5(8) . . . . ?
C24 C23 C27 F1 101.0(8) . . . . ?
C24 C25 C26 C21 1.8(7) . . . . ?
C24 C25 C28 F6 140.3(6) . . . . ?
C24 C25 C28 F5 -102.0(7) . . . . ?
C24 C25 C28 F4 20.0(8) . . . . ?
C43 C39 C38 C37 176.2(4) . . . . ?
C43 C39 C40 C41 -177.9(4) . . . . ?
C3 Fe1 N1 N2 25(4) . . . . ?
C35 C31 C32 C33 179.8(4) . . . . ?
C5 Fe1 N1 N2 -38(4) . . . . ?
C5 C1 C2 Fe1 59.4(4) . . . . ?
C5 C1 C2 C3 -2.6(6) . . . . ?
C5 C1 C2 C7 -173.8(6) . . . . ?
C1 Fe1 N1 N2 -59(4) . . . . ?
C1 C5 C4 Fe1 -62.1(4) . . . . ?
C1 C5 C4 C3 -1.4(6) . . . . ?
C1 C5 C4 C9 175.7(6) . . . . ?
C2 Fe1 N1 N2 -10(4) . . . . ?
C2 C3 C4 Fe1 60.1(4) . . . . ?
C2 C3 C4 C5 -0.2(6) . . . . ?
C2 C3 C4 C9 -177.2(6) . . . . ?
C36 C33 C32 C31 178.9(4) . . . . ?
C28 C25 C26 C21 -175.6(4) . . . . ?
C28 C25 C24 C23 176.8(5) . . . . ?
B1 C37 C38 C39 176.5(4) . . . . ?
B1 C29 C34 C33 175.1(4) . . . . ?
B1 C29 C30 C31 -174.6(4) . . . . ?
B1 C45 C46 C47 175.1(4) . . . . ?
B1 C45 C50 C49 -174.9(4) . . . . ?
B1 C21 C26 C25 -174.4(4) . . . . ?
C48 C47 C51 F20 130.3(11) . . . . ?
C48 C47 C51 F21 6.9(16) . . . . ?
C48 C47 C51 F19 -112.2(11) . . . . ?
C48 C47 C51 F21A 170(2) . . . . ?
C48 C47 C51 F20A -65.2(19) . . . . ?
C48 C47 C51 F19A 51.8(15) . . . . ?
C48 C49 C52 F24 132.3(11) . . . . ?
C48 C49 C52 F22 16.8(12) . . . . ?
C48 C49 C52 F23 -103.1(13) . . . . ?
C48 C49 C52 F22A -139.2(10) . . . . ?
C48 C49 C52 F23A 106.3(13) . . . . ?
C48 C49 C52 F24A -23.9(12) . . . . ?
C4 Fe1 N1 N2 1(4) . . . . ?
C4 C3 C2 Fe1 -60.3(4) . . . . ?
C4 C3 C2 C1 1.7(6) . . . . ?
C4 C3 C2 C7 173.0(5) . . . . ?
C4 C5 C1 Fe1 61.5(4) . . . . ?
C4 C5 C1 C2 2.5(6) . . . . ?
C4 C5 C1 C6 -169.0(6) . . . . ?
C51 C47 C48 C49 178.5(5) . . . . ?
C27 C23 C24 C25 179.9(5) . . . . ?
C8 C3 C2 Fe1 130.0(5) . . . . ?
C8 C3 C2 C1 -168.0(5) . . . . ?
C8 C3 C2 C7 3.3(9) . . . . ?
C8 C3 C4 Fe1 -130.1(5) . . . . ?
C8 C3 C4 C5 169.6(5) . . . . ?
C8 C3 C4 C9 -7.4(10) . . . . ?
C52 C49 C48 C47 179.9(5) . . . . ?
C6 C1 C2 Fe1 -129.3(6) . . . . ?
C6 C1 C2 C3 168.7(5) . . . . ?
C6 C1 C2 C7 -2.4(9) . . . . ?
C10 C5 C1 Fe1 -123.9(6) . . . . ?
C10 C5 C1 C2 177.1(6) . . . . ?
C10 C5 C1 C6 5.6(10) . . . . ?
C10 C5 C4 Fe1 123.5(7) . . . . ?
C10 C5 C4 C3 -175.9(6) . . . . ?
C10 C5 C4 C9 1.2(10) . . . . ?
C17 P2 C16 C15 -147.6(7) . . . . ?
C17 P2 C19 C20 81.0(12) . . . . ?
C11 P1 C15 C16 78.8(5) . . . . ?
C11 P1 C13 C14 86.1(11) . . . . ?
C16 P2 C17 C18 -50.7(10) . . . . ?
C16 P2 C19 C20 -177.0(12) . . . . ?
C15 P1 C11 C12 48.0(10) . . . . ?
C15 P1 C13 C14 -26.2(11) . . . . ?
C13 P1 C11 C12 -62.9(10) . . . . ?
C13 P1 C15 C16 -167.6(5) . . . . ?
C19 P2 C17 C18 48.3(10) . . . . ?
C19 P2 C16 C15 102.8(8) . . . . ?
